data_8104057
loop_
_publ_author_name
'Cordier, G.'
'Dietrich, C.'

_publ_section_title
;
 Crystal structure of Eu Pd2 Al3 in the YNi2Al3-type
;
_journal_name_full
;
Zeitschrift fuer Kristallographie - New Crystal Structures
;
_journal_page_first 287
_journal_page_last 287
_journal_volume 212
_journal_year 1997
_chemical_formula_sum 'Al4.5 Eu1.5 Pd3'
_space_group_IT_number 191
_symmetry_space_group_name_Hall '-P 6 2'
_symmetry_space_group_name_H-M 'P 6/m m m'
_cell_angle_alpha 90
_cell_angle_beta 90
_cell_angle_gamma 120
_cell_formula_units_Z 2
_cell_length_a 9.46
_cell_length_b 9.46
_cell_length_c 4.275
_cell_volume 331.321
_citation_journal_id_ASTM ZKNSFT
_cod_data_source_file Cordier_ZKNSFT_1997_1943.cif
_cod_data_source_block Al4.5Eu1.5Pd3
_cod_database_code 8104057

loop_
_symmetry_equiv_pos_as_xyz
x,y,z
x-y,x,z
-y,x-y,z
-x,-y,z
-x+y,-x,z
y,-x+y,z
-y,-x,-z
x-y,-y,-z
x,x-y,-z
y,x,-z
-x+y,y,-z
-x,-x+y,-z
-x,-y,-z
-x+y,-x,-z
y,-x+y,-z
x,y,-z
x-y,x,-z
-y,x-y,-z
y,x,z
-x+y,y,z
-x,-x+y,z
-y,-x,z
x-y,-y,z
x,x-y,z

loop_
_atom_site_label
_atom_site_type_symbol
_atom_site_fract_x
_atom_site_fract_y
_atom_site_fract_z
_atom_site_occupancy
_atom_site_U_iso_or_equiv
Eu2 Eu 0 0 0 1 0.0
Al2 Al 0.5 0 0 1 0.0
Al1 Al 0.3025 0 0.5 1 0.0
Pd1 Pd 0.18406 0.36812 0 1 0.0
Eu1 Eu 0.3333 0.6667 0.5 1 0.0
